data_2003505
loop_
_publ_author_name
'Gzella, A.'
'Wrzeciono, U.'
'Zaprutko, L.'

_publ_section_title
;
 Triterpenoide. VII. \"Uber die Struktur von neuen 2-oxa- und
 1,2-seco-Derivaten des Olenanols\"auremethylesters
;
_journal_issue 5
_journal_name_full 'Acta Crystallographica Section C'
_journal_page_first 908
_journal_page_last 912
_journal_paper_doi 10.1107/S010827019400973X
_journal_volume 51
_journal_year 1995
_chemical_compound_source 'Kristallisation (CH~3~OH)'
_chemical_formula_sum 'C31 H44 O7'
_chemical_formula_weight 528.68
_space_group_IT_number 4
_symmetry_cell_setting monoclinic
_symmetry_space_group_name_Hall 'P 2yb'
_symmetry_space_group_name_H-M 'P 1 21 1'
_atom_type_scat_source 'SHELX76 (Sheldrick, 1976)'
_cell_angle_alpha 90.
_cell_angle_beta 97.95(1)
_cell_angle_gamma 90.
_cell_formula_units_Z 2
_cell_length_a 7.491(1)
_cell_length_b 12.188(2)
_cell_length_c 15.744(3)
_cell_measurement_reflns_used 15
_cell_measurement_temperature 293
_cell_measurement_theta_max 15
_cell_measurement_theta_min 11
_cell_volume 1423.6(4)
_diffrn_measurement_device 'Syntex P2~1~'
_diffrn_measurement_method \q/2\q
_diffrn_radiation_type CuK\a
_diffrn_radiation_wavelength 1.54178
_diffrn_reflns_av_R_equivalents 0.0457
_diffrn_reflns_limit_h_max 8
_diffrn_reflns_limit_h_min -8
_diffrn_reflns_limit_k_max 13
_diffrn_reflns_limit_k_min 0
_diffrn_reflns_limit_l_max 17
_diffrn_reflns_limit_l_min 0
_diffrn_reflns_number 2282
_diffrn_reflns_theta_max 57.5
_diffrn_standards_decay_% <2
_diffrn_standards_interval_count 100
_diffrn_standards_number 2
_exptl_absorpt_coefficient_mu 0.613
_exptl_absorpt_correction_type none
_exptl_crystal_colour farblos
_exptl_crystal_density_diffrn 1.233
_exptl_crystal_description prismen
_exptl_crystal_size_max 0.50
_exptl_crystal_size_mid 0.25
_exptl_crystal_size_min 0.20
_refine_diff_density_max 0.18
_refine_diff_density_min -0.19
_refine_ls_extinction_coef 'x = 0.673(1)'
_refine_ls_extinction_method "F~c~' = F~c~(1 - 0.0001xF~c~/sin\q)"
_refine_ls_goodness_of_fit_obs 5.2148
_refine_ls_hydrogen_treatment 'noref ausser O(1)-H'
_refine_ls_number_parameters 347
_refine_ls_number_reflns 1899
_refine_ls_R_factor_obs 0.044
_refine_ls_shift/esd_max 0.02
_refine_ls_structure_factor_coef F
_refine_ls_weighting_details 'w = 1/\s^2^(F)'
_refine_ls_weighting_scheme calc
_refine_ls_wR_factor_obs 0.050
_reflns_number_observed 1899
_reflns_number_total 2032
_reflns_observed_criterion I>=1.96\s(I)
_cod_data_source_file se1056.cif
_cod_data_source_block se1056a
_cod_depositor_comments
;
The following automatic conversions were performed:

'_refine_ls_weighting_scheme' value '1/\s^2^(F)' was changed to
'calc'. New tag '_refine_ls_weighting_details' was created. The value
of the new tag was set to 'w = 1/\s^2^(F)'.

Automatic conversion script
Id: cif_fix_values 3143 2015-03-26 13:38:13Z robertas 
;
_cod_original_sg_symbol_Hall 'P 2y1'
_cod_original_sg_symbol_H-M 'P 21'
_cod_database_code 2003505

loop_
_symmetry_equiv_pos_as_xyz
x,y,z
-x,y+1/2,-z

loop_
_atom_site_label
_atom_site_fract_x
_atom_site_fract_y
_atom_site_fract_z
_atom_site_U_iso_or_equiv
C(1) .5692(6) .3784(5) .1674(3) .040(3)
C(2) .8098(7) .4817(5) .2201(3) .044(3)
C(3) .7737(6) .4871(5) .1211(3) .043(3)
C(4) .8784(6) .3984(5) .0794(3) .043(3)
C(5) .8397(6) .2880(5) .1232(3) .036(3)
C(6) .9158(6) .1841(5) .0880(3) .043(3)
C(7) .9273(6) .0951(5) .1567(3) .045(3)
C(8) .7471(6) .0714(5) .1906(3) .036(3)
C(9) .6452(6) .1791(4) .2068(3) .034(2)
C(10) .6392(6) .2691(5) .1361(3) .035(3)
C(11) .4657(6) .1509(5) .2347(3) .038(3)
C(12) .4629(6) .0531(5) .2901(3) .044(3)
C(13) .6033(6) -.0126(5) .3118(3) .040(3)
C(14) .7841(6) .0085(5) .2800(3) .040(3)
C(15) .8898(7) -.0999(5) .2693(3) .048(3)
C(16) .8735(8) -.1868(5) .3387(4) .059(4)
C(17) .6776(7) -.2106(5) .3513(3) .050(3)
C(18) .5831(7) -.1059(5) .3746(3) .048(3)
C(19) .6475(8) -.0662(6) .4683(3) .061(4)
C(20) .6295(11) -.1548(6) .5357(4) .073(5)
C(21) .7327(9) -.2571(7) .5127(4) .080(5)
C(22) .6713(8) -.3002(5) .4223(4) .066(4)
C(23) 1.0819(6) .4247(5) .0972(3) .051(3)
C(24) .8191(7) .3994(5) -.0182(3) .056(3)
C(25) .5078(6) .2400(5) .0537(3) .046(3)
C(26) .6287(7) -.0003(5) .1226(3) .047(3)
C(27) .9005(7) .0787(5) .3499(3) .048(3)
C(28) .5757(8) -.2599(5) .2696(4) .054(4)
C(29) .4327(11) -.1816(7) .5416(4) .091(5)
C(30) .7183(12) -.1110(8) .6229(4) .098(6)
C(31) .2898(9) -.3254(7) .2037(4) .087(5)
O(1) .8031(5) .5906(4) .0888(2) .053(2)
O(2) .5840(4) .4628 .1077(2) .043(2)
O(3) .9256(5) .5255(4) .2679(2) .059(2)
O(4) .6822(4) .4158(4) .2459(2) .043(2)
O(5) .3288(4) .2047(4) .2157(2) .051(2)
O(6) .6388(6) -.2879(4) .2074(3) .075(3)
O(7) .4013(5) -.2710(5) .2748(2) .075(3)
H(01) .755(8) .630(5) .122(4) .07(2)
H(11) .431 .364 .177 .04
H(51) .917 .302 .185 .03
H(61) .828 .157 .031 .04
H(62) 1.049 .200 .072 .04
H(71) .972 .020 .130 .04
H(72) 1.025 .121 .210 .04
H(91) .725 .221 .259 .03
H(121) .339 .034 .315 .04
H(151) 1.031 -.080 .271 .05
H(152) .839 -.135 .208 .05
H(161) .945 -.158 .399 .06
H(162) .934 -.262 .320 .06
H(181) .442 -.127 .370 .04
H(191) .567 .004 .481 .06
H(192) .787 -.042 .473 .06
H(211) .714 -.321 .558 .08
H(212) .874 -.237 .518 .08
H(221) .758 -.367 .410 .06
H(222) .534 -.329 .419 .06
H(231) 1.125 .424 .165 .05
H(232) 1.106 .505 .071 .05
H(233) 1.156 .363 .067 .05
H(241) .892 .337 -.048 .05
H(242) .847 .479 -.044 .05
H(243) .676 .383 -.031 .05
H(251) .548 .163 .028 .04
H(252) .511 .304 .007 .04
H(253) .372 .232 .069 .04
H(261) .502 -.018 .145 .04
H(262) .698 -.076 .113 .04
H(263) .604 .044 .062 .04
H(271) 1.030 .095 .330 .105
H(272) .920 .034 .410 .05
H(273) .832 .155 .359 .05
H(291) .369 -.213 .480 .09
H(292) .364 -.108 .558 .09
H(293) .426 -.243 .590 .09
H(301) .708 -.172 .672 .09
H(302) .651 -.037 .638 .09
H(303) .859 -.094 .620 .09
H(311) .152 -.329 .217 .09
H(312) .339 -.408 .197 .09
H(313) .296 -.280 .145 .09

loop_
_geom_angle_atom_site_label_1
_geom_angle_atom_site_label_2
_geom_angle_atom_site_label_3
_geom_angle
_geom_angle_publ_flag
O(2) C(1) O(4) 104.2(4) yes
C(10) C(1) O(2) 111.0(4) yes
C(3) C(2) O(4) 107.2(4) yes
C(1) O(2) C(3) 102.7(3) yes
C(2) C(3) O(2) 99.8(4) yes
C(4) C(3) O(2) 110.2(4) yes
C(3) C(4) C(5) 106.3(4) yes
C(1) O(4) C(2) 106.2(4) yes
C(4) C(5) C(10) 115.3(4) yes
C(6) C(5) C(10) 109.9(4) yes
C(5) C(6) C(7) 108.6(4) yes
C(6) C(7) C(8) 114.3(4) yes
C(7) C(8) C(9) 111.7(4) yes
C(9) C(8) C(14) 106.8(3) yes
C(8) C(9) C(10) 116.3(4) yes
C(8) C(9) C(11) 109.4(4) yes
C(1) C(10) C(5) 106.9(4) yes
C(5) C(10) C(9) 105.3(4) yes
C(9) C(11) C(12) 116.1(4) yes
C(11) C(12) C(13) 124.2(4) yes
C(12) C(13) C(14) 121.3(4) yes
C(14) C(13) C(18) 120.6(4) yes
C(8) C(14) C(13) 108.4(4) yes
C(13) C(14) C(15) 112.2(4) yes
C(14) C(15) C(16) 114.5(4) yes
C(15) C(16) C(17) 113.2(4) yes
C(16) C(17) C(18) 110.8(4) yes
C(18) C(17) C(22) 110.5(4) yes
C(13) C(18) C(17) 112.1(4) yes
C(17) C(18) C(19) 113.0(5) yes
C(18) C(19) C(20) 113.0(5) yes
C(19) C(20) C(21) 108.3(5) yes
C(28) O(7) C(31) 117.6(5) no
C(7) C(8) C(14) 110.0(4) no
C(7) C(8) C(26) 108.0(4) no
C(9) C(8) C(26) 109.8(4) no
C(14) C(8) C(26) 110.5(4) no
C(10) C(9) C(11) 115.4(4) no
C(1) C(10) C(9) 111.0(3) no
C(1) C(10) C(25) 105.0(4) no
C(5) C(10) C(25) 115.7(4) no
C(9) C(10) C(25) 112.8(4) no
C(9) C(11) O(5) 124.0(4) no
C(12) C(11) O(5) 119.9(4) no
C(12) C(13) C(18) 118.0(4) no
C(8) C(14) C(15) 109.9(4) no
C(8) C(14) C(27) 111.8(4) no
C(13) C(14) C(27) 107.2(4) no
C(15) C(14) C(27) 107.3(4) no
C(16) C(17) C(22) 110.4(5) no
C(16) C(17) C(28) 109.9(5) no
C(18) C(17) C(28) 109.6(4) no
C(22) C(17) C(28) 105.5(4) no
C(13) C(18) C(19) 109.6(4) no
C(19) C(20) C(29) 111.8(5) no
C(19) C(20) C(30) 107.8(6) no
C(21) C(20) C(29) 111.3(6) no
C(21) C(20) C(30) 108.8(6) no
C(29) C(20) C(30) 108.8(6) no
C(20) C(21) C(22) 113.7(5) no
C(17) C(22) C(21) 113.0(5) no
C(17) C(28) O(6) 126.6(6) no
C(17) C(28) O(7) 111.7(5) no
O(6) C(28) O(7) 121.7(6) no
C(10) C(1) O(4) 110.8(3) no
C(3) C(2) O(3) 128.9(5) no
O(3) C(2) O(4) 123.9(5) no
C(2) C(3) O(1) 113.2(4) no
O(2) C(3) O(1) 109.7(4) no
C(4) C(3) O(1) 111.5(4) no
C(4) C(3) C(2) 111.9(4) no
C(3) C(4) C(23) 109.0(4) no
C(3) C(4) C(24) 109.2(4) no
C(5) C(4) C(23) 109.7(4) no
C(5) C(4) C(24) 113.8(4) no
C(23) C(4) C(24) 108.7(4) no
C(4) C(5) C(6) 117.0(4) no

loop_
_geom_bond_atom_site_label_1
_geom_bond_atom_site_label_2
_geom_bond_distance
_geom_bond_publ_flag
C(1) O(2) 1.407(6) yes
C(1) O(4) 1.471(5) yes
C(1) C(10) 1.538(6) yes
C(2) C(3) 1.546(7) yes
C(2) O(3) 1.193(6) yes
C(2) O(4) 1.353(6) yes
C(3) O(1) 1.390(6) yes
C(3) O(2) 1.438(6) yes
C(3) C(4) 1.535(7) yes
C(4) C(5) 1.558(7) yes
C(4) C(23) 1.545(6) yes
C(4) C(24) 1.539(7) yes
C(5) C(6) 1.524(6) yes
C(5) C(10) 1.560(6) yes
C(6) C(7) 1.526(7) yes
C(7) C(8) 1.545(6) yes
C(8) C(9) 1.558(6) yes
C(8) C(14) 1.593(6) yes
C(8) C(26) 1.560(6) yes
C(9) C(10) 1.558(6) yes
C(9) C(11) 1.510(6) yes
C(10) C(25) 1.558(6) yes
C(11) O(5) 1.219(5) yes
C(11) C(12) 1.480(7) yes
C(12) C(13) 1.328(7) yes
C(13) C(14) 1.530(6) yes
C(13) C(18) 1.527(6) yes
C(14) C(15) 1.562(7) yes
C(14) C(27) 1.561(6) yes
C(15) C(16) 1.537(7) yes
C(16) C(17) 1.536(8) yes
C(17) C(18) 1.529(7) yes
C(17) C(22) 1.567(7) yes
C(17) C(28) 1.526(7) yes
C(18) C(19) 1.564(7) yes
C(19) C(20) 1.533(8) yes
C(20) C(21) 1.536(10) yes
C(20) C(29) 1.537(9) yes
C(20) C(30) 1.526(10) yes
C(21) C(22) 1.527(8) yes
C(28) O(6) 1.195(6) yes
C(28) O(7) 1.327(6) yes
C(31) O(7) 1.460(7) yes
